data_4105176
loop_
_publ_author_name
'Leah N. Appelhans'
'Monica Kosa'
'A. V. Radha'
'Petra Simoncic'
'Alexandra Navrotsky'
'Michele Parrinello'
'Anthony K. Cheetham'

_publ_contact_author_address
;
Department of Materials Science and Metallurgy
University of Cambridge
Cambridge CB2 3QZ, UK
;
_publ_contact_author_email akc30@cam.ac.uk
_publ_contact_author_name 'Anthony K. Cheetham'
_publ_contact_author_phone '+44 01223-767061'
_publ_section_title
;
 Phase Selection and Energetics in Chiral Alkaline Earth Tartrates and
 Their Racemic and Meso Analogues: Synthetic, Structural, Computational,
 and Calorimetric Studies
;
_journal_name_full 'Journal of the American Chemical Society'
_journal_page_first 15375
_journal_page_last 15386
_journal_paper_doi 10.1021/ja905690t
_journal_volume 131
_journal_year 2009
_chemical_formula_sum 'C4 H4 Ca O6'
_chemical_formula_weight 188.15
_chemical_name_systematic
; 
 ? 
;
_space_group_IT_number 15
_symmetry_cell_setting monoclinic
_symmetry_space_group_name_Hall '-C 2yc'
_symmetry_space_group_name_H-M 'C 1 2/c 1'
_atom_sites_solution_hydrogens geom
_atom_sites_solution_primary direct
_atom_sites_solution_secondary difmap
_audit_creation_method SHELXL-97
_cell_angle_alpha 90.00
_cell_angle_beta 121.066(5)
_cell_angle_gamma 90.00
_cell_formula_units_Z 8
_cell_length_a 17.593(6)
_cell_length_b 7.906(3)
_cell_length_c 9.462(3)
_cell_measurement_temperature 298(2)
_cell_volume 1127.3(7)
_computing_cell_refinement 'Bruker SMART'
_computing_data_collection 'Bruker SMART'
_computing_data_reduction 'Bruker SAINT'
_computing_molecular_graphics 'Bruker SHELXTL'
_computing_publication_material 'Bruker SHELXTL'
_computing_structure_refinement 'SHELXL-97 (Sheldrick, 1997)'
_computing_structure_solution 'SHELXS-97 (Sheldrick, 1990)'
_diffrn_ambient_temperature 298(2)
_diffrn_measured_fraction_theta_full 0.960
_diffrn_measured_fraction_theta_max 0.960
_diffrn_measurement_device_type 'CCD area detector'
_diffrn_measurement_method 'phi and omega scans'
_diffrn_radiation_monochromator graphite
_diffrn_radiation_source 'fine-focus sealed tube'
_diffrn_radiation_type MoK\a
_diffrn_radiation_wavelength 0.71073
_diffrn_reflns_av_R_equivalents 0.0272
_diffrn_reflns_av_sigmaI/netI 0.0234
_diffrn_reflns_limit_h_max 21
_diffrn_reflns_limit_h_min -21
_diffrn_reflns_limit_k_max 9
_diffrn_reflns_limit_k_min -9
_diffrn_reflns_limit_l_max 11
_diffrn_reflns_limit_l_min -10
_diffrn_reflns_number 4611
_diffrn_reflns_theta_full 26.66
_diffrn_reflns_theta_max 26.66
_diffrn_reflns_theta_min 2.70
_exptl_absorpt_coefficient_mu 1.088
_exptl_absorpt_correction_T_max 0.947
_exptl_absorpt_correction_T_min 0.864
_exptl_absorpt_correction_type multi-scan
_exptl_absorpt_process_details 'SADABS, Sheldrick 2001'
_exptl_crystal_colour colorless
_exptl_crystal_density_diffrn 2.217
_exptl_crystal_description block
_exptl_crystal_F_000 768
_exptl_crystal_size_max 0.05
_exptl_crystal_size_mid 0.05
_exptl_crystal_size_min 0.05
_refine_diff_density_max 0.354
_refine_diff_density_min -0.310
_refine_diff_density_rms 0.081
_refine_ls_extinction_method none
_refine_ls_goodness_of_fit_ref 1.061
_refine_ls_hydrogen_treatment mixed
_refine_ls_matrix_type full
_refine_ls_number_parameters 112
_refine_ls_number_reflns 1144
_refine_ls_number_restraints 3
_refine_ls_restrained_S_all 1.062
_refine_ls_R_factor_all 0.0410
_refine_ls_R_factor_gt 0.0344
_refine_ls_shift/su_max 0.000
_refine_ls_shift/su_mean 0.000
_refine_ls_structure_factor_coef Fsqd
_refine_ls_weighting_details 'calc w=1/[\s^2^(Fo^2^)+(0.0394P)^2^+4.0000P] where P=(Fo^2^+2Fc^2^)/3'
_refine_ls_weighting_scheme calc
_refine_ls_wR_factor_gt 0.0822
_refine_ls_wR_factor_ref 0.0872
_reflns_number_gt 995
_reflns_number_total 1144
_reflns_threshold_expression >2sigma(I)
_cod_data_source_file ja905690t_si_002_03.cif
_cod_data_source_block 150mcam
_cod_database_code 4105176

loop_
_symmetry_equiv_pos_as_xyz
'x, y, z'
'-x, y, -z+1/2'
'x+1/2, y+1/2, z'
'-x+1/2, y+1/2, -z+1/2'
'-x, -y, -z'
'x, -y, z-1/2'
'-x+1/2, -y+1/2, -z'
'x+1/2, -y+1/2, z-1/2'

loop_
_atom_site_label
_atom_site_type_symbol
_atom_site_fract_x
_atom_site_fract_y
_atom_site_fract_z
_atom_site_U_iso_or_equiv
_atom_site_adp_type
_atom_site_occupancy
_atom_site_symmetry_multiplicity
_atom_site_calc_flag
_atom_site_refinement_flags
Ca1 Ca 0.37471(3) 0.23081(6) 0.70140(6) 0.01618(18) Uani 1 1 d .
O1 O 0.53228(11) 0.2322(2) 0.9175(2) 0.0201(4) Uani 1 1 d .
O2 O 0.45259(12) 0.3343(2) 1.0161(2) 0.0225(4) Uani 1 1 d .
O3 O 0.60376(13) 0.4604(2) 1.2945(2) 0.0200(4) Uani 1 1 d D
H3 H 0.582(2) 0.412(4) 1.337(4) 0.024 Uiso 1 1 d D
O4 O 0.61308(13) 0.0806(2) 1.3134(2) 0.0233(4) Uani 1 1 d D
H4 H 0.626(2) 0.101(4) 1.405(4) 0.028 Uiso 1 1 d D
O5 O 0.67173(13) -0.0658(2) 1.1457(2) 0.0240(4) Uani 1 1 d .
O6 O 0.72575(11) 0.1685(2) 1.1001(2) 0.0204(4) Uani 1 1 d .
C1 C 0.52595(16) 0.3027(3) 1.0307(3) 0.0175(5) Uani 1 1 d .
C2 C 0.61348(17) 0.3501(3) 1.1863(3) 0.0168(5) Uani 1 1 d D
H1 H 0.6491(17) 0.413(3) 1.151(3) 0.020 Uiso 1 1 d D
C3 C 0.66410(17) 0.1877(3) 1.2731(3) 0.0180(5) Uani 1 1 d D
H2 H 0.7189(14) 0.222(4) 1.370(3) 0.022 Uiso 1 1 d D
C4 C 0.68904(15) 0.0885(3) 1.1643(3) 0.0164(5) Uani 1 1 d .

loop_
_atom_site_aniso_label
_atom_site_aniso_U_11
_atom_site_aniso_U_22
_atom_site_aniso_U_33
_atom_site_aniso_U_23
_atom_site_aniso_U_13
_atom_site_aniso_U_12
Ca1 0.0156(3) 0.0171(3) 0.0165(3) 0.00059(19) 0.0088(2) -0.00008(18)
O1 0.0177(9) 0.0280(10) 0.0149(9) -0.0015(7) 0.0085(8) 0.0012(7)
O2 0.0192(9) 0.0260(10) 0.0242(10) -0.0011(8) 0.0125(8) 0.0005(7)
O3 0.0295(10) 0.0155(9) 0.0225(10) -0.0021(7) 0.0189(8) -0.0021(7)
O4 0.0360(11) 0.0198(9) 0.0240(10) 0.0011(8) 0.0225(9) -0.0006(8)
O5 0.0336(11) 0.0170(9) 0.0296(11) -0.0001(7) 0.0222(9) -0.0011(7)
O6 0.0190(9) 0.0229(9) 0.0205(9) 0.0011(7) 0.0111(8) -0.0020(7)
C1 0.0200(12) 0.0151(11) 0.0179(13) 0.0034(9) 0.0101(11) 0.0004(9)
C2 0.0215(12) 0.0154(11) 0.0160(12) -0.0017(9) 0.0113(11) -0.0004(9)
C3 0.0200(13) 0.0176(12) 0.0161(12) 0.0007(10) 0.0092(10) -0.0011(10)
C4 0.0109(11) 0.0199(12) 0.0139(12) 0.0004(9) 0.0032(9) 0.0004(9)

loop_
_atom_type_symbol
_atom_type_description
_atom_type_scat_dispersion_real
_atom_type_scat_dispersion_imag
_atom_type_scat_source
C C 0.0033 0.0016 'International Tables Vol C Tables 4.2.6.8 and 6.1.1.4'
H H 0.0000 0.0000 'International Tables Vol C Tables 4.2.6.8 and 6.1.1.4'
O O 0.0106 0.0060 'International Tables Vol C Tables 4.2.6.8 and 6.1.1.4'
Ca Ca 0.2262 0.3064 'International Tables Vol C Tables 4.2.6.8 and 6.1.1.4'

loop_
_geom_angle_atom_site_label_1
_geom_angle_atom_site_label_2
_geom_angle_atom_site_label_3
_geom_angle
_geom_angle_site_symmetry_1
_geom_angle_site_symmetry_3
O5 Ca1 O6 77.27(7) 5_657 8_455
O5 Ca1 O1 144.21(6) 5_657 2_656
O6 Ca1 O1 132.12(7) 8_455 2_656
O5 Ca1 O1 95.19(7) 5_657 .
O6 Ca1 O1 149.08(6) 8_455 .
O1 Ca1 O1 69.05(8) 2_656 .
O5 Ca1 O3 129.03(7) 5_657 5_667
O6 Ca1 O3 78.83(6) 8_455 5_667
O1 Ca1 O3 82.39(6) 2_656 5_667
O1 Ca1 O3 83.36(6) . 5_667
O5 Ca1 O4 63.78(6) 5_657 5_657
O6 Ca1 O4 114.38(7) 8_455 5_657
O1 Ca1 O4 83.04(6) 2_656 5_657
O1 Ca1 O4 87.58(6) . 5_657
O3 Ca1 O4 164.86(7) 5_667 5_657
O5 Ca1 O6 108.75(7) 5_657 2_656
O6 Ca1 O6 68.30(7) 8_455 2_656
O1 Ca1 O6 73.78(6) 2_656 2_656
O1 Ca1 O6 141.10(6) . 2_656
O3 Ca1 O6 102.97(6) 5_667 2_656
O4 Ca1 O6 76.80(6) 5_657 2_656
O5 Ca1 O2 68.41(7) 5_657 .
O6 Ca1 O2 99.67(6) 8_455 .
O1 Ca1 O2 115.74(6) 2_656 .
O1 Ca1 O2 50.47(6) . .
O3 Ca1 O2 72.22(6) 5_667 .
O4 Ca1 O2 110.83(6) 5_657 .
O6 Ca1 O2 167.89(6) 2_656 .
O5 Ca1 C1 82.42(7) 5_657 .
O6 Ca1 C1 124.28(7) 8_455 .
O1 Ca1 C1 91.87(7) 2_656 .
O1 Ca1 C1 25.26(6) . .
O3 Ca1 C1 75.11(7) 5_667 .
O4 Ca1 C1 101.27(7) 5_657 .
O6 Ca1 C1 165.64(7) 2_656 .
O2 Ca1 C1 25.29(6) . .
O5 Ca1 C4 114.84(7) 5_657 2_656
O6 Ca1 C4 89.08(6) 8_455 2_656
O1 Ca1 C4 56.55(6) 2_656 2_656
O1 Ca1 C4 120.75(6) . 2_656
O3 Ca1 C4 109.04(6) 5_667 2_656
O4 Ca1 C4 65.63(6) 5_657 2_656
O6 Ca1 C4 20.79(6) 2_656 2_656
O2 Ca1 C4 171.20(6) . 2_656
C1 Ca1 C4 145.96(7) . 2_656
O5 Ca1 Ca1 122.76(5) 5_657 2_656
O6 Ca1 Ca1 158.48(5) 8_455 2_656
O1 Ca1 Ca1 34.82(4) 2_656 2_656
O1 Ca1 Ca1 34.24(4) . 2_656
O3 Ca1 Ca1 81.65(5) 5_667 2_656
O4 Ca1 Ca1 84.03(5) 5_657 2_656
O6 Ca1 Ca1 107.85(4) 2_656 2_656
O2 Ca1 Ca1 82.77(4) . 2_656
C1 Ca1 Ca1 57.85(5) . 2_656
C4 Ca1 Ca1 88.78(4) 2_656 2_656
O5 Ca1 Ca1 93.87(6) 5_657 7_556
O6 Ca1 Ca1 34.91(4) 8_455 7_556
O1 Ca1 Ca1 103.02(6) 2_656 7_556
O1 Ca1 Ca1 170.93(5) . 7_556
O3 Ca1 Ca1 91.35(5) 5_667 7_556
O4 Ca1 Ca1 95.96(5) 5_657 7_556
O6 Ca1 Ca1 33.39(4) 2_656 7_556
O2 Ca1 Ca1 134.57(4) . 7_556
C1 Ca1 Ca1 158.47(5) . 7_556
C4 Ca1 Ca1 54.18(5) 2_656 7_556
Ca1 Ca1 Ca1 137.71(3) 2_656 7_556
C1 O1 Ca1 140.71(16) . 2_656
C1 O1 Ca1 98.77(15) . .
Ca1 O1 Ca1 110.95(7) 2_656 .
C1 O2 Ca1 88.21(15) . .
C2 O3 Ca1 122.95(14) . 5_667
C2 O3 H3 110(2) . .
Ca1 O3 H3 126(2) 5_667 .
C3 O4 Ca1 119.37(15) . 5_657
C3 O4 H4 108(2) . .
Ca1 O4 H4 106(2) 5_657 .
C4 O5 Ca1 125.79(16) . 5_657
C4 O6 Ca1 134.03(16) . 8_556
C4 O6 Ca1 114.23(15) . 2_656
Ca1 O6 Ca1 111.70(7) 8_556 2_656
O2 C1 O1 122.2(2) . .
O2 C1 C2 121.8(2) . .
O1 C1 C2 116.1(2) . .
O2 C1 Ca1 66.50(14) . .
O1 C1 Ca1 55.97(13) . .
C2 C1 Ca1 169.61(16) . .
O3 C2 C1 114.1(2) . .
O3 C2 C3 112.3(2) . .
C1 C2 C3 109.1(2) . .
O3 C2 H1 105.5(17) . .
C1 C2 H1 107.4(17) . .
C3 C2 H1 108.1(17) . .
O4 C3 C4 108.4(2) . .
O4 C3 C2 111.6(2) . .
C4 C3 C2 111.0(2) . .
O4 C3 H2 111.9(18) . .
C4 C3 H2 106.9(18) . .
C2 C3 H2 106.9(18) . .
O5 C4 O6 124.8(2) . .
O5 C4 C3 117.6(2) . .
O6 C4 C3 117.6(2) . .
O5 C4 Ca1 105.33(16) . 2_656
O6 C4 Ca1 44.97(12) . 2_656
C3 C4 Ca1 118.69(15) . 2_656

loop_
_geom_bond_atom_site_label_1
_geom_bond_atom_site_label_2
_geom_bond_distance
_geom_bond_site_symmetry_2
Ca1 O5 2.3835(19) 5_657
Ca1 O6 2.4142(19) 8_455
Ca1 O1 2.4172(19) 2_656
Ca1 O1 2.4528(19) .
Ca1 O3 2.468(2) 5_667
Ca1 O4 2.482(2) 5_657
Ca1 O6 2.510(2) 2_656
Ca1 O2 2.684(2) .
Ca1 C1 2.925(3) .
Ca1 C4 3.239(3) 2_656
Ca1 Ca1 4.0122(18) 2_656
Ca1 Ca1 4.0758(15) 7_556
O1 C1 1.263(3) .
O1 Ca1 2.4172(19) 2_656
O2 C1 1.250(3) .
O3 C2 1.420(3) .
O3 Ca1 2.468(2) 5_667
O3 H3 0.79(3) .
O4 C3 1.422(3) .
O4 Ca1 2.482(2) 5_657
O4 H4 0.79(3) .
O5 C4 1.248(3) .
O5 Ca1 2.3835(19) 5_657
O6 C4 1.261(3) .
O6 Ca1 2.4142(19) 8_556
O6 Ca1 2.510(2) 2_656
C1 C2 1.530(3) .
C2 C3 1.537(3) .
C2 H1 0.985(17) .
C3 C4 1.528(3) .
C3 H2 0.966(18) .
C4 Ca1 3.239(3) 2_656

loop_
_geom_hbond_atom_site_label_D
_geom_hbond_atom_site_label_H
_geom_hbond_atom_site_label_A
_geom_hbond_distance_DH
_geom_hbond_distance_HA
_geom_hbond_distance_DA
_geom_hbond_angle_DHA
_geom_hbond_site_symmetry_A
O3 H3 O2 0.79(3) 1.88(3) 2.650(3) 165(3) 2_657
O4 H4 O5 0.79(3) 2.00(3) 2.759(3) 160(3) 6_556

loop_
_geom_torsion_atom_site_label_1
_geom_torsion_atom_site_label_2
_geom_torsion_atom_site_label_3
_geom_torsion_atom_site_label_4
_geom_torsion
_geom_torsion_site_symmetry_1
_geom_torsion_site_symmetry_4
O5 Ca1 O1 C1 -59.82(15) 5_657 .
O6 Ca1 O1 C1 14.0(2) 8_455 .
O1 Ca1 O1 C1 153.31(13) 2_656 .
O3 Ca1 O1 C1 68.94(15) 5_667 .
O4 Ca1 O1 C1 -123.22(15) 5_657 .
O6 Ca1 O1 C1 171.38(14) 2_656 .
O2 Ca1 O1 C1 -3.46(13) . .
C4 Ca1 O1 C1 177.16(14) 2_656 .
Ca1 Ca1 O1 C1 153.85(18) 2_656 .
Ca1 Ca1 O1 C1 123.5(3) 7_556 .
O5 Ca1 O1 Ca1 146.33(7) 5_657 2_656
O6 Ca1 O1 Ca1 -139.88(10) 8_455 2_656
O1 Ca1 O1 Ca1 -0.54(9) 2_656 2_656
O3 Ca1 O1 Ca1 -84.91(8) 5_667 2_656
O4 Ca1 O1 Ca1 82.94(8) 5_657 2_656
O6 Ca1 O1 Ca1 17.54(14) 2_656 2_656
O2 Ca1 O1 Ca1 -157.31(11) . 2_656
C1 Ca1 O1 Ca1 -153.85(18) . 2_656
C4 Ca1 O1 Ca1 23.32(10) 2_656 2_656
Ca1 Ca1 O1 Ca1 -30.3(4) 7_556 2_656
O5 Ca1 O2 C1 120.37(15) 5_657 .
O6 Ca1 O2 C1 -167.56(14) 8_455 .
O1 Ca1 O2 C1 -20.68(16) 2_656 .
O1 Ca1 O2 C1 3.46(13) . .
O3 Ca1 O2 C1 -92.69(15) 5_667 .
O4 Ca1 O2 C1 71.58(15) 5_657 .
O6 Ca1 O2 C1 -160.9(3) 2_656 .
C4 Ca1 O2 C1 7.0(5) 2_656 .
Ca1 Ca1 O2 C1 -9.18(14) 2_656 .
Ca1 Ca1 O2 C1 -166.36(12) 7_556 .
Ca1 O2 C1 O1 -6.1(2) . .
Ca1 O2 C1 C2 172.9(2) . .
Ca1 O1 C1 O2 146.2(2) 2_656 .
Ca1 O1 C1 O2 6.8(3) . .
Ca1 O1 C1 C2 -32.8(4) 2_656 .
Ca1 O1 C1 C2 -172.30(17) . .
Ca1 O1 C1 Ca1 139.4(3) 2_656 .
O5 Ca1 C1 O2 -54.03(14) 5_657 .
O6 Ca1 C1 O2 14.89(17) 8_455 .
O1 Ca1 C1 O2 161.44(14) 2_656 .
O1 Ca1 C1 O2 -173.7(2) . .
O3 Ca1 C1 O2 79.82(14) 5_667 .
O4 Ca1 C1 O2 -115.28(14) 5_657 .
O6 Ca1 C1 O2 164.0(2) 2_656 .
C4 Ca1 C1 O2 -178.10(13) 2_656 .
Ca1 Ca1 C1 O2 169.22(16) 2_656 .
Ca1 Ca1 C1 O2 27.2(2) 7_556 .
O5 Ca1 C1 O1 119.71(15) 5_657 .
O6 Ca1 C1 O1 -171.37(13) 8_455 .
O1 Ca1 C1 O1 -24.82(12) 2_656 .
O3 Ca1 C1 O1 -106.44(15) 5_667 .
O4 Ca1 C1 O1 58.46(15) 5_657 .
O6 Ca1 C1 O1 -22.3(3) 2_656 .
O2 Ca1 C1 O1 173.7(2) . .
C4 Ca1 C1 O1 -4.4(2) 2_656 .
Ca1 Ca1 C1 O1 -17.03(12) 2_656 .
Ca1 Ca1 C1 O1 -159.01(13) 7_556 .
O5 Ca1 C1 C2 161.6(9) 5_657 .
O6 Ca1 C1 C2 -129.5(9) 8_455 .
O1 Ca1 C1 C2 17.1(9) 2_656 .
O1 Ca1 C1 C2 41.9(9) . .
O3 Ca1 C1 C2 -64.5(9) 5_667 .
O4 Ca1 C1 C2 100.4(9) 5_657 .
O6 Ca1 C1 C2 19.6(11) 2_656 .
O2 Ca1 C1 C2 -144.4(10) . .
C4 Ca1 C1 C2 37.5(10) 2_656 .
Ca1 Ca1 C1 C2 24.9(9) 2_656 .
Ca1 Ca1 C1 C2 -117.1(9) 7_556 .
Ca1 O3 C2 C1 -97.9(2) 5_667 .
Ca1 O3 C2 C3 137.22(17) 5_667 .
O2 C1 C2 O3 -12.0(3) . .
O1 C1 C2 O3 167.1(2) . .
Ca1 C1 C2 O3 129.1(9) . .
O2 C1 C2 C3 114.6(3) . .
O1 C1 C2 C3 -66.4(3) . .
Ca1 C1 C2 C3 -104.4(9) . .
Ca1 O4 C3 C4 22.2(2) 5_657 .
Ca1 O4 C3 C2 144.71(16) 5_657 .
O3 C2 C3 O4 69.9(3) . .
C1 C2 C3 O4 -57.7(3) . .
O3 C2 C3 C4 -169.0(2) . .
C1 C2 C3 C4 63.4(3) . .
Ca1 O5 C4 O6 169.03(17) 5_657 .
Ca1 O5 C4 C3 -10.8(3) 5_657 .
Ca1 O5 C4 Ca1 -145.62(12) 5_657 2_656
Ca1 O6 C4 O5 -101.5(3) 8_556 .
Ca1 O6 C4 O5 76.1(3) 2_656 .
Ca1 O6 C4 C3 78.3(3) 8_556 .
Ca1 O6 C4 C3 -104.0(2) 2_656 .
Ca1 O6 C4 Ca1 -177.6(3) 8_556 2_656
O4 C3 C4 O5 -8.2(3) . .
C2 C3 C4 O5 -131.1(2) . .
O4 C3 C4 O6 172.0(2) . .
C2 C3 C4 O6 49.0(3) . .
O4 C3 C4 Ca1 120.57(17) . 2_656
C2 C3 C4 Ca1 -2.4(3) . 2_656
